data_2022293
loop_
_publ_author_name
'Shishkina, Svitlana V.'
'Konovalova, Irina S.'
'Kovalenko, Svitlana S.'
'Nikolaeva, Lyudmila L.'
'Bunyatyan, Natalya D.'
'Kovalenko, Sergiy M.'

_publ_section_title
;
 Conformational polymorphs of
 3-cyclopropyl-5-(3-methyl-[1,2,4]triazolo[4,3-<i>a</i>]pyridin-7-yl)-1,2,4-oxadiazole
;
_journal_coeditor_code QF3045
_journal_issue 1
_journal_name_full 'Acta Crystallographica Section C'
_journal_page_first 20
_journal_page_last 28
_journal_paper_doi 10.1107/S2053229620015508
_journal_volume 77
_journal_year 2021
_chemical_formula_iupac 'C12 H11 N5 O'
_chemical_formula_sum 'C12 H11 N5 O'
_chemical_formula_weight 241.26
_chemical_name_systematic 3-Cyclopropyl-5-(3-methyl-[1,2,4]triazolo[4,3-<i>a</i>]pyridin-7-yl)-1,2,4-oxadiazole
_space_group_crystal_system orthorhombic
_space_group_IT_number 61
_space_group_name_Hall '-P 2ac 2ab'
_space_group_name_H-M_alt 'P b c a'
_atom_sites_solution_hydrogens geom
_audit_creation_method SHELXL-2016/6
_cell_angle_alpha 90
_cell_angle_beta 90
_cell_angle_gamma 90
_cell_formula_units_Z 8
_cell_length_a 12.2191(13)
_cell_length_b 8.1593(9)
_cell_length_c 22.788(2)
_cell_measurement_reflns_used 1390
_cell_measurement_temperature 293(2)
_cell_measurement_theta_max 22.033
_cell_measurement_theta_min 3.951
_cell_volume 2271.9(4)
_computing_cell_refinement
;
CrysAlis PRO (Rigaku OD, 2018)
;
_computing_data_collection
;
CrysAlis PRO (Rigaku OD, 2018)
;
_computing_data_reduction
;
CrysAlis PRO (Rigaku OD, 2018)
;
_computing_molecular_graphics
;
Mercury (Macrae <i>et al.</i>,  2020)
;
_computing_publication_material
;
SHELXL2016 (Sheldrick, 2015b)
;
_computing_structure_refinement
;
SHELXL2016 (Sheldrick, 2015b)
;
_computing_structure_solution
;
SHELXT2014 (Sheldrick, 2015a)
;
_diffrn_ambient_temperature 293(2)
_diffrn_detector_area_resol_mean 16.1827
_diffrn_measured_fraction_theta_full 0.999
_diffrn_measured_fraction_theta_max 0.999
_diffrn_measurement_device_type 'Rigaku Xcalibur Sapphire3'
_diffrn_measurement_method '\w scans'
_diffrn_radiation_type MoK\a
_diffrn_radiation_wavelength 0.71073
_diffrn_reflns_av_R_equivalents 0.0952
_diffrn_reflns_av_unetI/netI 0.0491
_diffrn_reflns_limit_h_max 14
_diffrn_reflns_limit_h_min -14
_diffrn_reflns_limit_k_max 9
_diffrn_reflns_limit_k_min -9
_diffrn_reflns_limit_l_max 27
_diffrn_reflns_limit_l_min -27
_diffrn_reflns_number 15782
_diffrn_reflns_theta_full 24.992
_diffrn_reflns_theta_max 24.992
_diffrn_reflns_theta_min 3.132
_diffrn_source 'Enhance (Mo) X-ray Source'
_exptl_absorpt_coefficient_mu 0.097
_exptl_absorpt_correction_T_max 1.00000
_exptl_absorpt_correction_T_min 0.22806
_exptl_absorpt_correction_type multi-scan
_exptl_absorpt_process_details
;
(CrysAlis PRO; Rigaku OD, 2018)
;
_exptl_crystal_colour colourless
_exptl_crystal_density_diffrn 1.411
_exptl_crystal_description stick
_exptl_crystal_F_000 1008
_exptl_crystal_size_max 0.200
_exptl_crystal_size_mid 0.050
_exptl_crystal_size_min 0.050
_refine_diff_density_max 0.148
_refine_diff_density_min -0.168
_refine_ls_extinction_method none
_refine_ls_goodness_of_fit_ref 1.046
_refine_ls_hydrogen_treatment constr
_refine_ls_matrix_type full
_refine_ls_number_parameters 164
_refine_ls_number_reflns 2002
_refine_ls_number_restraints 0
_refine_ls_restrained_S_all 1.046
_refine_ls_R_factor_all 0.0850
_refine_ls_R_factor_gt 0.0539
_refine_ls_shift/su_max 0.000
_refine_ls_shift/su_mean 0.000
_refine_ls_structure_factor_coef Fsqd
_refine_ls_weighting_details 'w=1/[\s^2^(Fo^2^)+(0.0721P)^2^+0.0520P] where P=(Fo^2^+2Fc^2^)/3'
_refine_ls_weighting_scheme calc
_refine_ls_wR_factor_gt 0.1326
_refine_ls_wR_factor_ref 0.1583
_reflns_number_gt 1311
_reflns_number_total 2002
_reflns_threshold_expression 'I > 2\s(I)'
_cod_data_source_file qf3045sup1.cif
_cod_data_source_block 1r
_cod_depositor_comments 'Adding full bibliography for 2022292--2022293.cif.'
_cod_database_code 2022293
_cod_database_fobs_code 2022293
_shelx_space_group_comment
;
The symmetry employed for this shelxl refinement is uniquely defined
by the following loop, which should always be used as a source of
symmetry information in preference to the above space-group names.
They are only intended as comments.
;
_shelx_estimated_absorpt_t_min 0.981
_shelx_estimated_absorpt_t_max 0.995

loop_
_space_group_symop_operation_xyz
'x, y, z'
'-x+1/2, -y, z+1/2'
'-x, y+1/2, -z+1/2'
'x+1/2, -y+1/2, -z'
'-x, -y, -z'
'x-1/2, y, -z-1/2'
'x, -y-1/2, z-1/2'
'-x-1/2, y-1/2, z'

loop_
_atom_site_type_symbol
_atom_site_label
_atom_site_fract_x
_atom_site_fract_y
_atom_site_fract_z
_atom_site_U_iso_or_equiv
_atom_site_adp_type
_atom_site_calc_flag
_atom_site_occupancy
_atom_site_disorder_assembly
_atom_site_disorder_group
O O1 0.88986(12) 0.5205(2) 0.52200(8) 0.0715(5) Uani d 1 . .
N N3 0.80711(15) 0.2052(2) 0.70333(9) 0.0606(5) Uani d 1 . .
N N4 0.71113(15) 0.5058(2) 0.51527(9) 0.0617(6) Uani d 1 . .
N N5 0.86045(17) 0.6039(2) 0.46946(10) 0.0726(6) Uani d 1 . .
N N1 0.62777(18) 0.1981(3) 0.71423(11) 0.0839(7) Uani d 1 . .
N N2 0.6767(2) 0.1183(3) 0.76098(11) 0.0848(7) Uani d 1 . .
C C7 0.79654(18) 0.4670(3) 0.54524(11) 0.0573(6) Uani d 1 . .
C C4 0.80063(17) 0.3756(3) 0.60016(10) 0.0566(6) Uani d 1 . .
C C8 0.75456(19) 0.5904(3) 0.46866(11) 0.0601(6) Uani d 1 . .
C C2 0.90468(18) 0.2421(3) 0.67606(11) 0.0648(7) Uani d 1 . .
H H2 0.971001 0.209978 0.692458 0.078 Uiso calc 1 . .
C C3 0.90181(18) 0.3253(3) 0.62528(11) 0.0638(7) Uani d 1 . .
H H3 0.966972 0.350475 0.606212 0.077 Uiso calc 1 . .
C C6 0.70786(19) 0.2498(3) 0.67980(12) 0.0638(7) Uani d 1 . .
C C5 0.70492(18) 0.3374(3) 0.62699(11) 0.0624(7) Uani d 1 . .
H H5 0.638458 0.368828 0.610597 0.075 Uiso calc 1 . .
C C9 0.68851(19) 0.6572(3) 0.42135(11) 0.0670(7) Uani d 1 . .
H H9 0.727228 0.725505 0.392691 0.080 Uiso calc 1 . .
C C1 0.7831(2) 0.1236(3) 0.75449(12) 0.0699(7) Uani d 1 . .
C C11 0.5717(2) 0.7022(3) 0.43306(12) 0.0756(8) Uani d 1 . .
H H11A 0.544027 0.685885 0.472521 0.091 Uiso calc 1 . .
H H11B 0.542301 0.797114 0.412884 0.091 Uiso calc 1 . .
C C10 0.5957(2) 0.5555(3) 0.39780(12) 0.0797(8) Uani d 1 . .
H H10A 0.581175 0.560604 0.355993 0.096 Uiso calc 1 . .
H H10B 0.582901 0.449340 0.415649 0.096 Uiso calc 1 . .
C C12 0.8657(2) 0.0530(3) 0.79399(12) 0.0854(8) Uani d 1 . .
H H12A 0.904585 -0.032585 0.773953 0.128 Uiso calc 1 . .
H H12B 0.830322 0.008629 0.828076 0.128 Uiso calc 1 . .
H H12C 0.916277 0.136905 0.805742 0.128 Uiso calc 1 . .

loop_
_atom_site_aniso_label
_atom_site_aniso_U_11
_atom_site_aniso_U_22
_atom_site_aniso_U_33
_atom_site_aniso_U_12
_atom_site_aniso_U_13
_atom_site_aniso_U_23
O1 0.0400(10) 0.0864(11) 0.0881(12) -0.0041(8) 0.0008(8) 0.0039(9)
N3 0.0425(12) 0.0646(11) 0.0746(13) -0.0054(8) 0.0040(10) -0.0144(10)
N4 0.0415(12) 0.0710(12) 0.0726(13) -0.0028(9) 0.0005(10) -0.0114(10)
N5 0.0469(13) 0.0832(14) 0.0877(15) 0.0008(10) 0.0023(11) 0.0083(12)
N1 0.0537(15) 0.1047(17) 0.0934(17) -0.0082(12) 0.0101(12) -0.0026(14)
N2 0.0638(16) 0.1004(17) 0.0902(17) -0.0112(13) 0.0103(13) 0.0011(14)
C7 0.0374(14) 0.0596(13) 0.0749(16) -0.0028(10) 0.0020(11) -0.0192(12)
C4 0.0405(14) 0.0606(13) 0.0686(15) -0.0020(10) 0.0009(10) -0.0188(11)
C8 0.0457(15) 0.0593(13) 0.0753(16) 0.0005(10) 0.0029(12) -0.0149(12)
C2 0.0374(14) 0.0764(15) 0.0807(17) -0.0004(11) 0.0013(12) -0.0113(14)
C3 0.0382(14) 0.0773(15) 0.0759(17) -0.0042(10) 0.0047(11) -0.0103(13)
C6 0.0389(15) 0.0723(15) 0.0802(17) -0.0049(11) 0.0088(12) -0.0159(13)
C5 0.0380(14) 0.0737(15) 0.0757(17) -0.0024(10) -0.0002(11) -0.0177(13)
C9 0.0491(16) 0.0733(15) 0.0786(17) 0.0022(11) 0.0010(12) -0.0040(13)
C1 0.0616(18) 0.0697(16) 0.0783(17) -0.0093(13) 0.0086(14) -0.0093(13)
C11 0.0557(17) 0.0889(18) 0.0822(17) 0.0112(13) -0.0028(13) -0.0073(14)
C10 0.0664(18) 0.0893(18) 0.0835(18) -0.0024(13) -0.0116(14) -0.0148(15)
C12 0.078(2) 0.0953(19) 0.0828(19) -0.0041(15) -0.0018(15) 0.0021(16)

loop_
_atom_type_symbol
_atom_type_description
_atom_type_scat_dispersion_real
_atom_type_scat_dispersion_imag
_atom_type_scat_source
C C 0.0033 0.0016 'International Tables Vol C Tables 4.2.6.8 and 6.1.1.4'
H H 0.0000 0.0000 'International Tables Vol C Tables 4.2.6.8 and 6.1.1.4'
N N 0.0061 0.0033 'International Tables Vol C Tables 4.2.6.8 and 6.1.1.4'
O O 0.0106 0.0060 'International Tables Vol C Tables 4.2.6.8 and 6.1.1.4'

loop_
_geom_angle_atom_site_label_1
_geom_angle_atom_site_label_2
_geom_angle_atom_site_label_3
_geom_angle_site_symmetry_1
_geom_angle_site_symmetry_3
_geom_angle
_geom_angle_publ_flag
C7 O1 N5 . . 105.98(17) ?
C1 N3 C6 . . 105.7(2) ?
C1 N3 C2 . . 132.3(2) ?
C6 N3 C2 . . 122.0(2) ?
C7 N4 C8 . . 102.8(2) ?
C8 N5 O1 . . 102.86(18) ?
C6 N1 N2 . . 106.7(2) ?
C1 N2 N1 . . 109.1(2) ?
N4 C7 O1 . . 113.7(2) ?
N4 C7 C4 . . 127.5(2) ?
O1 C7 C4 . . 118.7(2) ?
C5 C4 C3 . . 120.1(2) ?
C5 C4 C7 . . 118.4(2) ?
C3 C4 C7 . . 121.5(2) ?
N5 C8 N4 . . 114.7(2) ?
N5 C8 C9 . . 122.1(2) ?
N4 C8 C9 . . 123.2(2) ?
C3 C2 N3 . . 118.5(2) ?
C3 C2 H2 . . 120.8 ?
N3 C2 H2 . . 120.8 ?
C2 C3 C4 . . 121.0(2) ?
C2 C3 H3 . . 119.5 ?
C4 C3 H3 . . 119.5 ?
N1 C6 N3 . . 109.7(2) ?
N1 C6 C5 . . 130.8(2) ?
N3 C6 C5 . . 119.5(2) ?
C4 C5 C6 . . 118.9(2) ?
C4 C5 H5 . . 120.6 ?
C6 C5 H5 . . 120.6 ?
C8 C9 C11 . . 119.3(2) ?
C8 C9 C10 . . 118.4(2) ?
C11 C9 C10 . . 58.70(16) ?
C8 C9 H9 . . 116.1 ?
C11 C9 H9 . . 116.1 ?
C10 C9 H9 . . 116.1 ?
N2 C1 N3 . . 108.9(2) ?
N2 C1 C12 . . 126.9(3) ?
N3 C1 C12 . . 124.2(2) ?
C10 C11 C9 . . 60.88(17) ?
C10 C11 H11A . . 117.7 ?
C9 C11 H11A . . 117.7 ?
C10 C11 H11B . . 117.7 ?
C9 C11 H11B . . 117.7 ?
H11A C11 H11B . . 114.8 ?
C11 C10 C9 . . 60.42(16) ?
C11 C10 H10A . . 117.7 ?
C9 C10 H10A . . 117.7 ?
C11 C10 H10B . . 117.7 ?
C9 C10 H10B . . 117.7 ?
H10A C10 H10B . . 114.8 ?
C1 C12 H12A . . 109.5 ?
C1 C12 H12B . . 109.5 ?
H12A C12 H12B . . 109.5 ?
C1 C12 H12C . . 109.5 ?
H12A C12 H12C . . 109.5 ?
H12B C12 H12C . . 109.5 ?

loop_
_geom_bond_atom_site_label_1
_geom_bond_atom_site_label_2
_geom_bond_site_symmetry_2
_geom_bond_distance
_geom_bond_publ_flag
O1 C7 . 1.331(3) ?
O1 N5 . 1.423(3) ?
N3 C1 . 1.375(3) ?
N3 C6 . 1.375(3) ?
N3 C2 . 1.378(3) ?
N4 C7 . 1.287(3) ?
N4 C8 . 1.373(3) ?
N5 C8 . 1.299(3) ?
N1 C6 . 1.323(3) ?
N1 N2 . 1.384(3) ?
N2 C1 . 1.309(3) ?
C7 C4 . 1.457(3) ?
C4 C5 . 1.356(3) ?
C4 C3 . 1.423(3) ?
C8 C9 . 1.453(3) ?
C2 C3 . 1.342(3) ?
C2 H2 . 0.9300 ?
C3 H3 . 0.9300 ?
C6 C5 . 1.400(3) ?
C5 H5 . 0.9300 ?
C9 C11 . 1.497(3) ?
C9 C10 . 1.504(3) ?
C9 H9 . 0.9800 ?
C1 C12 . 1.470(4) ?
C11 C10 . 1.471(3) ?
C11 H11A . 0.9700 ?
C11 H11B . 0.9700 ?
C10 H10A . 0.9700 ?
C10 H10B . 0.9700 ?
C12 H12A . 0.9600 ?
C12 H12B . 0.9600 ?
C12 H12C . 0.9600 ?

loop_
_geom_torsion_atom_site_label_1
_geom_torsion_atom_site_label_2
_geom_torsion_atom_site_label_3
_geom_torsion_atom_site_label_4
_geom_torsion_site_symmetry_1
_geom_torsion_site_symmetry_2
_geom_torsion_site_symmetry_3
_geom_torsion_site_symmetry_4
_geom_torsion
_geom_torsion_publ_flag
C7 O1 N5 C8 . . . . 0.5(2) ?
C6 N1 N2 C1 . . . . 0.4(3) ?
C8 N4 C7 O1 . . . . 0.5(2) ?
C8 N4 C7 C4 . . . . 179.8(2) ?
N5 O1 C7 N4 . . . . -0.7(2) ?
N5 O1 C7 C4 . . . . 180.00(17) ?
N4 C7 C4 C5 . . . . -6.5(3) ?
O1 C7 C4 C5 . . . . 172.71(19) ?
N4 C7 C4 C3 . . . . 172.8(2) ?
O1 C7 C4 C3 . . . . -8.0(3) ?
O1 N5 C8 N4 . . . . -0.2(2) ?
O1 N5 C8 C9 . . . . -179.14(19) ?
C7 N4 C8 N5 . . . . -0.1(2) ?
C7 N4 C8 C9 . . . . 178.7(2) ?
C1 N3 C2 C3 . . . . -180.0(2) ?
C6 N3 C2 C3 . . . . 0.6(3) ?
N3 C2 C3 C4 . . . . 0.4(3) ?
C5 C4 C3 C2 . . . . -1.1(3) ?
C7 C4 C3 C2 . . . . 179.6(2) ?
N2 N1 C6 N3 . . . . -0.1(3) ?
N2 N1 C6 C5 . . . . -179.7(2) ?
C1 N3 C6 N1 . . . . -0.2(3) ?
C2 N3 C6 N1 . . . . 179.29(19) ?
C1 N3 C6 C5 . . . . 179.48(19) ?
C2 N3 C6 C5 . . . . -1.0(3) ?
C3 C4 C5 C6 . . . . 0.7(3) ?
C7 C4 C5 C6 . . . . -179.95(19) ?
N1 C6 C5 C4 . . . . 179.9(2) ?
N3 C6 C5 C4 . . . . 0.3(3) ?
N5 C8 C9 C11 . . . . -154.4(2) ?
N4 C8 C9 C11 . . . . 26.8(3) ?
N5 C8 C9 C10 . . . . 137.6(2) ?
N4 C8 C9 C10 . . . . -41.2(3) ?
N1 N2 C1 N3 . . . . -0.5(3) ?
N1 N2 C1 C12 . . . . -179.7(2) ?
C6 N3 C1 N2 . . . . 0.5(3) ?
C2 N3 C1 N2 . . . . -179.0(2) ?
C6 N3 C1 C12 . . . . 179.6(2) ?
C2 N3 C1 C12 . . . . 0.2(4) ?
C8 C9 C11 C10 . . . . -107.3(3) ?
C8 C9 C10 C11 . . . . 108.8(3) ?
